data_1100738
loop_
_publ_author_name
'Yutaka Hitomi'
'Akira Ando'
'Hajime Matsui'
'Tomoyuki Ito'
'Tsunehiro Tanaka'
'Seiji Ogo'
'Takuzo Funabiki'

_publ_contact_author_email hitomi@moleng.kyoto-u.ac.jp
_publ_contact_author_fax +81-75-383-2563
_publ_contact_author_name 'Yutaka Hitomi'
_publ_contact_author_phone +81-75-383-2563
_publ_section_title
;

Aerobic Catechol Oxidation Catalyzed by a Bis(\m-oxo)dimanganese(III,III)

Complex via a Manganese(II)-Semiquinonate Complex

;
_journal_name_full 'Inorganic Chemistry'
_journal_page_first 3473
_journal_page_last 3478
_journal_paper_doi 10.1021/ic050109d
_journal_volume 44
_journal_year 2005
_chemical_formula_sum 'C58 H61 B Mn N5 O2'
_chemical_formula_weight 925.90
_space_group_IT_number 2
_symmetry_cell_setting triclinic
_symmetry_Int_Tables_number 2
_symmetry_space_group_name_Hall '-P 1'
_symmetry_space_group_name_H-M 'P -1'
_cell_angle_alpha 94.841(3)
_cell_angle_beta 101.952(4)
_cell_angle_gamma 97.012(4)
_cell_formula_units_Z 2
_cell_length_a 13.236(2)
_cell_length_b 13.659(2)
_cell_length_c 14.778(2)
_cell_measurement_reflns_used 12071
_cell_measurement_temperature 223.2
_cell_measurement_theta_max 27.5
_cell_measurement_theta_min 3.0
_cell_volume 2577.7(6)
_computing_cell_refinement CRYSTALCLEAR
_computing_data_collection CRYSTALCLEAR
_computing_data_reduction 'teXsan Ver. 1.11'
_computing_publication_material 'teXsan Ver. 1.11'
_computing_structure_refinement 'teXsan Ver. 1.10'
_computing_structure_solution SIR92
_diffrn_detector_area_resol_mean 14.71
_diffrn_measured_fraction_theta_full 0.9696
_diffrn_measured_fraction_theta_max 0.9696
_diffrn_measurement_device_type 'Rigaku/MSC Mercury CCD'
_diffrn_measurement_method \w
_diffrn_radiation_type 'Mo K\a'
_diffrn_radiation_wavelength 0.7107
_diffrn_reflns_av_R_equivalents 0.025
_diffrn_reflns_limit_h_max 17
_diffrn_reflns_limit_h_min -17
_diffrn_reflns_limit_k_max 17
_diffrn_reflns_limit_k_min -17
_diffrn_reflns_limit_l_max 19
_diffrn_reflns_limit_l_min -16
_diffrn_reflns_number 27791
_diffrn_reflns_theta_full 27.49
_diffrn_reflns_theta_max 27.49
_exptl_absorpt_coefficient_mu 0.302
_exptl_absorpt_correction_T_max 0.941
_exptl_absorpt_correction_T_min 0.725
_exptl_absorpt_correction_type empirical
_exptl_absorpt_process_details RICABA
_exptl_crystal_colour green
_exptl_crystal_density_diffrn 1.193
_exptl_crystal_density_method 'not measured'
_exptl_crystal_description Prism
_exptl_crystal_size_max 0.150
_exptl_crystal_size_mid 0.150
_exptl_crystal_size_min 0.150
_refine_diff_density_max 0.62
_refine_diff_density_min -0.38
_refine_ls_extinction_method none
_refine_ls_goodness_of_fit_ref 1.618
_refine_ls_hydrogen_treatment noref
_refine_ls_number_parameters 604
_refine_ls_number_reflns 8632
_refine_ls_R_factor_gt 0.0554
_refine_ls_shift/su_max 0.0009
_refine_ls_structure_factor_coef Fsqd
_refine_ls_weighting_details 'w = 1/[\s^2^(Fo^2^) + (0.03000(Max(Fo^2^,0) + 2Fc^2^)/3)^2^]'
_refine_ls_weighting_scheme calc
_refine_ls_wR_factor_ref 0.1279
_reflns_number_gt 8632
_reflns_number_total 11438
_reflns_threshold_expression F^2^>2.0\s(F^2^)
_cod_data_source_file ic050109dsi20050124_043757_1.cif
_cod_data_source_block '_nstr654_MnTPA35DBSQBPh4_M'
_cod_original_cell_volume 2577.7(7)
_cod_original_sg_symbol_H-M 'P -1 '
_cod_original_formula_sum 'C58 H61 B N5 Mn O2 '
_cod_database_code 1100738

loop_
_symmetry_equiv_pos_as_xyz
x,y,z
-x,-y,-z

loop_
_atom_site_label
_atom_site_type_symbol
_atom_site_fract_x
_atom_site_fract_y
_atom_site_fract_z
_atom_site_U_iso_or_equiv
_atom_site_adp_type
_atom_site_occupancy
_atom_site_calc_flag
_atom_site_refinement_flags
_atom_site_disorder_assembly
_atom_site_disorder_group
Mn(1) Mn 0.26390(3) 0.26719(3) 0.27575(3) 0.0353(1) Uani 1.00 d . . .
O(1) O 0.1132(1) 0.2111(1) 0.2895(1) 0.0446(5) Uani 1.00 d . . .
O(2) O 0.2818(1) 0.1309(1) 0.3407(1) 0.0406(5) Uani 1.00 d . . .
N(1) N 0.3803(1) 0.3785(1) 0.2189(1) 0.0324(5) Uani 1.00 d . . .
N(2) N 0.1865(1) 0.4047(1) 0.2435(1) 0.0381(6) Uani 1.00 d . . .
N(3) N 0.2807(1) 0.1935(1) 0.1422(1) 0.0349(6) Uani 1.00 d . . .
N(4) N 0.4079(2) 0.3204(2) 0.3906(1) 0.0475(7) Uani 1.00 d . . .
N(5) N 0.1772(7) 0.462(1) 0.5164(10) 0.542(9) Uani 1.00 d . . .
C(1) C 0.1017(2) 0.1227(2) 0.3127(2) 0.0342(7) Uani 1.00 d . . .
C(2) C 0.1957(2) 0.0783(2) 0.3427(2) 0.0310(6) Uani 1.00 d . . .
C(3) C 0.1871(2) -0.0192(2) 0.3724(2) 0.0321(6) Uani 1.00 d . . .
C(4) C 0.0880(2) -0.0668(2) 0.3653(2) 0.0352(7) Uani 1.00 d . . .
C(5) C -0.0053(2) -0.0257(2) 0.3331(2) 0.0330(6) Uani 1.00 d . . .
C(6) C 0.0025(2) 0.0680(2) 0.3082(2) 0.0373(7) Uani 1.00 d . . .
C(7) C -0.1108(2) -0.0892(2) 0.3261(2) 0.0407(7) Uani 1.00 d . . .
C(8) C -0.2017(2) -0.0310(2) 0.2970(2) 0.0612(10) Uani 1.00 d . . .
C(9) C -0.1173(2) -0.1239(2) 0.4199(2) 0.063(1) Uani 1.00 d . . .
C(10) C -0.1219(2) -0.1766(3) 0.2524(3) 0.082(1) Uani 1.00 d . . .
C(11) C 0.2851(2) -0.0645(2) 0.4097(2) 0.0417(7) Uani 1.00 d . . .
C(12) C 0.2586(2) -0.1666(2) 0.4416(3) 0.073(1) Uani 1.00 d . . .
C(13) C 0.3526(2) 0.0025(2) 0.4935(2) 0.0488(8) Uani 1.00 d . . .
C(14) C 0.3483(2) -0.0765(2) 0.3338(2) 0.064(1) Uani 1.00 d . . .
C(15) C 0.3628(2) 0.4799(2) 0.2478(2) 0.0384(7) Uani 1.00 d . . .
C(16) C 0.3581(2) 0.3561(2) 0.1173(2) 0.0366(7) Uani 1.00 d . . .
C(17) C 0.4854(2) 0.3622(2) 0.2623(2) 0.0404(7) Uani 1.00 d . . .
C(18) C 0.2492(2) 0.4881(2) 0.2393(2) 0.0342(7) Uani 1.00 d . . .
C(19) C 0.2124(2) 0.5779(2) 0.2287(2) 0.0426(8) Uani 1.00 d . . .
C(20) C 0.1079(2) 0.5821(2) 0.2217(2) 0.0503(9) Uani 1.00 d . . .
C(21) C 0.0422(2) 0.4963(2) 0.2231(2) 0.0493(8) Uani 1.00 d . . .
C(22) C 0.0845(2) 0.4096(2) 0.2338(2) 0.0453(8) Uani 1.00 d . . .
C(23) C 0.3294(2) 0.2464(2) 0.0872(2) 0.0331(6) Uani 1.00 d . . .
C(24) C 0.3489(2) 0.2036(2) 0.0058(2) 0.0400(7) Uani 1.00 d . . .
C(25) C 0.3172(2) 0.1034(2) -0.0206(2) 0.0452(8) Uani 1.00 d . . .
C(26) C 0.2668(2) 0.0483(2) 0.0349(2) 0.0429(7) Uani 1.00 d . . .
C(27) C 0.2506(2) 0.0958(2) 0.1149(2) 0.0407(7) Uani 1.00 d . . .
C(28) C 0.4953(2) 0.3575(2) 0.3652(2) 0.0422(7) Uani 1.00 d . . .
C(29) C 0.5882(2) 0.3867(2) 0.4289(2) 0.0547(9) Uani 1.00 d . . .
C(30) C 0.5931(3) 0.3757(2) 0.5209(2) 0.067(1) Uani 1.00 d . . .
C(31) C 0.5056(3) 0.3361(2) 0.5479(2) 0.067(1) Uani 1.00 d . . .
C(32) C 0.4149(3) 0.3095(2) 0.4812(2) 0.0620(10) Uani 1.00 d . . .
C(33) C 0.3796(2) -0.2806(2) 0.0518(2) 0.0329(6) Uani 1.00 d . . .
C(34) C 0.4191(2) -0.1940(2) 0.1134(2) 0.0420(7) Uani 1.00 d . . .
C(35) C 0.5048(2) -0.1877(2) 0.1866(2) 0.0524(9) Uani 1.00 d . . .
C(36) C 0.5563(2) -0.2682(3) 0.2016(2) 0.0539(9) Uani 1.00 d . . .
C(37) C 0.5218(2) -0.3549(2) 0.1422(2) 0.0512(9) Uani 1.00 d . . .
C(38) C 0.4349(2) -0.3600(2) 0.0695(2) 0.0406(7) Uani 1.00 d . . .
C(39) C 0.2278(2) -0.4056(2) -0.0605(2) 0.0335(6) Uani 1.00 d . . .
C(40) C 0.1551(2) -0.4482(2) -0.0122(2) 0.0367(7) Uani 1.00 d . . .
C(41) C 0.1199(2) -0.5488(2) -0.0223(2) 0.0415(7) Uani 1.00 d . . .
C(42) C 0.1540(2) -0.6130(2) -0.0827(2) 0.0472(8) Uani 1.00 d . . .
C(43) C 0.2235(2) -0.5748(2) -0.1324(2) 0.0539(9) Uani 1.00 d . . .
C(44) C 0.2599(2) -0.4733(2) -0.1208(2) 0.0474(8) Uani 1.00 d . . .
C(45) C 0.3163(2) -0.2408(2) -0.1245(2) 0.0361(7) Uani 1.00 d . . .
C(46) C 0.2656(2) -0.2701(2) -0.2171(2) 0.0470(8) Uani 1.00 d . . .
C(47) C 0.2945(2) -0.2257(3) -0.2909(2) 0.0584(10) Uani 1.00 d . . .
C(48) C 0.3764(3) -0.1504(3) -0.2758(2) 0.062(1) Uani 1.00 d . . .
C(49) C 0.4293(2) -0.1189(2) -0.1849(2) 0.0565(10) Uani 1.00 d . . .
C(50) C 0.3994(2) -0.1637(2) -0.1118(2) 0.0433(8) Uani 1.00 d . . .
C(51) C 0.1871(2) -0.2258(2) -0.0084(2) 0.0306(6) Uani 1.00 d . . .
C(52) C 0.1118(2) -0.1939(2) -0.0763(2) 0.0385(7) Uani 1.00 d . . .
C(53) C 0.0313(2) -0.1473(2) -0.0561(2) 0.0474(8) Uani 1.00 d . . .
C(54) C 0.0214(2) -0.1290(2) 0.0347(2) 0.0462(8) Uani 1.00 d . . .
C(55) C 0.0940(2) -0.1591(2) 0.1050(2) 0.0411(7) Uani 1.00 d . . .
C(56) C 0.1740(2) -0.2070(2) 0.0825(2) 0.0349(7) Uani 1.00 d . . .
C(57) C -0.0121(6) 0.3405(5) 0.4427(5) 0.180(3) Uani 1.00 d . . .
C(58) C 0.1006(8) 0.4048(7) 0.4819(5) 0.191(4) Uani 1.00 d . . .
B(1) B 0.2784(2) -0.2877(2) -0.0357(2) 0.0319(7) Uani 1.00 d . . .
H(1) H 0.0808 -0.1321 0.3831 0.0422 Uiso 1.00 calc . . .
H(2) H -0.0589 0.0969 0.2878 0.0447 Uiso 1.00 calc . . .
H(3) H 0.2588 0.6360 0.2263 0.0512 Uiso 1.00 calc . . .
H(4) H 0.0814 0.6433 0.2159 0.0604 Uiso 1.00 calc . . .
H(5) H -0.0306 0.4968 0.2169 0.0591 Uiso 1.00 calc . . .
H(6) H 0.0389 0.3503 0.2343 0.0544 Uiso 1.00 calc . . .
H(7) H 0.3838 0.2427 -0.0317 0.0479 Uiso 1.00 calc . . .
H(8) H 0.3301 0.0729 -0.0765 0.0542 Uiso 1.00 calc . . .
H(9) H 0.2438 -0.0207 0.0181 0.0514 Uiso 1.00 calc . . .
H(10) H 0.2163 0.0576 0.1534 0.0488 Uiso 1.00 calc . . .
H(11) H 0.6484 0.4144 0.4092 0.0656 Uiso 1.00 calc . . .
H(12) H 0.6567 0.3954 0.5656 0.0804 Uiso 1.00 calc . . .
H(13) H 0.5075 0.3272 0.6112 0.0798 Uiso 1.00 calc . . .
H(14) H 0.3540 0.2821 0.5000 0.0744 Uiso 1.00 calc . . .
H(15) H 0.3853 -0.1369 0.1044 0.0504 Uiso 1.00 calc . . .
H(16) H 0.5281 -0.1274 0.2267 0.0629 Uiso 1.00 calc . . .
H(17) H 0.6148 -0.2644 0.2520 0.0647 Uiso 1.00 calc . . .
H(18) H 0.5573 -0.4109 0.1509 0.0614 Uiso 1.00 calc . . .
H(19) H 0.4121 -0.4206 0.0300 0.0487 Uiso 1.00 calc . . .
H(20) H 0.1292 -0.4058 0.0291 0.0440 Uiso 1.00 calc . . .
H(21) H 0.0719 -0.5740 0.0127 0.0499 Uiso 1.00 calc . . .
H(22) H 0.1299 -0.6822 -0.0898 0.0566 Uiso 1.00 calc . . .
H(23) H 0.2471 -0.6178 -0.1750 0.0647 Uiso 1.00 calc . . .
H(24) H 0.3087 -0.4493 -0.1555 0.0569 Uiso 1.00 calc . . .
H(25) H 0.2088 -0.3227 -0.2303 0.0564 Uiso 1.00 calc . . .
H(26) H 0.2568 -0.2479 -0.3527 0.0700 Uiso 1.00 calc . . .
H(27) H 0.3965 -0.1206 -0.3263 0.0740 Uiso 1.00 calc . . .
H(28) H 0.4861 -0.0664 -0.1726 0.0678 Uiso 1.00 calc . . .
H(29) H 0.4373 -0.1409 -0.0502 0.0520 Uiso 1.00 calc . . .
H(30) H 0.1164 -0.2050 -0.1396 0.0462 Uiso 1.00 calc . . .
H(31) H -0.0180 -0.1275 -0.1051 0.0569 Uiso 1.00 calc . . .
H(32) H -0.0338 -0.0964 0.0488 0.0555 Uiso 1.00 calc . . .
H(33) H 0.0891 -0.1471 0.1681 0.0493 Uiso 1.00 calc . . .
H(34) H 0.2222 -0.2279 0.1315 0.0419 Uiso 1.00 calc . . .
H(35) H -0.1967 0.0238 0.3425 0.0735 Uiso 1.00 calc . . .
H(36) H -0.1992 -0.0077 0.2386 0.0735 Uiso 1.00 calc . . .
H(37) H -0.2658 -0.0732 0.2918 0.0735 Uiso 1.00 calc . . .
H(38) H -0.1105 -0.0679 0.4646 0.0753 Uiso 1.00 calc . . .
H(39) H -0.1827 -0.1637 0.4148 0.0753 Uiso 1.00 calc . . .
H(40) H -0.0627 -0.1619 0.4389 0.0753 Uiso 1.00 calc . . .
H(41) H -0.1875 -0.2165 0.2464 0.0990 Uiso 1.00 calc . . .
H(42) H -0.1177 -0.1529 0.1945 0.0990 Uiso 1.00 calc . . .
H(43) H -0.0675 -0.2152 0.2702 0.0990 Uiso 1.00 calc . . .
H(44) H 0.2203 -0.1603 0.4890 0.0878 Uiso 1.00 calc . . .
H(45) H 0.2178 -0.2106 0.3903 0.0878 Uiso 1.00 calc . . .
H(46) H 0.3212 -0.1921 0.4653 0.0878 Uiso 1.00 calc . . .
H(47) H 0.4136 -0.0259 0.5163 0.0585 Uiso 1.00 calc . . .
H(48) H 0.3718 0.0660 0.4754 0.0585 Uiso 1.00 calc . . .
H(49) H 0.3144 0.0091 0.5409 0.0585 Uiso 1.00 calc . . .
H(50) H 0.4090 -0.1049 0.3578 0.0767 Uiso 1.00 calc . . .
H(51) H 0.3067 -0.1187 0.2816 0.0767 Uiso 1.00 calc . . .
H(52) H 0.3681 -0.0133 0.3153 0.0767 Uiso 1.00 calc . . .
H(53) H -0.0600 0.3825 0.4168 0.2166 Uiso 1.00 calc . . .
H(54) H -0.0076 0.2901 0.3959 0.2166 Uiso 1.00 calc . . .
H(55) H -0.0354 0.3110 0.4920 0.2166 Uiso 1.00 calc . . .
H(56) H 0.3983 0.4983 0.3108 0.0461 Uiso 1.00 calc . . .
H(57) H 0.3904 0.5240 0.2096 0.0461 Uiso 1.00 calc . . .
H(58) H 0.3017 0.3890 0.0907 0.0440 Uiso 1.00 calc . . .
H(59) H 0.4184 0.3797 0.0956 0.0440 Uiso 1.00 calc . . .
H(60) H 0.4995 0.3015 0.2346 0.0485 Uiso 1.00 calc . . .
H(61) H 0.5343 0.4154 0.2530 0.0485 Uiso 1.00 calc . . .

loop_
_atom_site_aniso_label
_atom_site_aniso_U_11
_atom_site_aniso_U_22
_atom_site_aniso_U_33
_atom_site_aniso_U_12
_atom_site_aniso_U_13
_atom_site_aniso_U_23
Mn(1) 0.0376(2) 0.0321(2) 0.0372(2) 0.0005(2) 0.0112(2) 0.0089(2)
O(1) 0.0381(9) 0.038(1) 0.061(1) 0.0047(8) 0.0119(8) 0.0204(9)
O(2) 0.0307(9) 0.044(1) 0.047(1) -0.0001(7) 0.0092(8) 0.0162(8)
N(1) 0.033(1) 0.030(1) 0.034(1) 0.0026(8) 0.0063(8) 0.0043(9)
N(2) 0.038(1) 0.033(1) 0.045(1) 0.0030(9) 0.0111(9) 0.0108(9)
N(3) 0.037(1) 0.032(1) 0.036(1) 0.0007(9) 0.0092(9) 0.0077(9)
N(4) 0.061(1) 0.039(1) 0.037(1) -0.007(1) 0.005(1) 0.007(1)
N(5) 0.205(9) 0.68(2) 0.60(2) -0.25(1) 0.10(1) -0.25(2)
C(1) 0.034(1) 0.034(1) 0.035(1) 0.001(1) 0.007(1) 0.010(1)
C(2) 0.033(1) 0.032(1) 0.028(1) 0.0003(10) 0.0093(10) 0.0052(10)
C(3) 0.035(1) 0.032(1) 0.030(1) 0.0043(10) 0.0089(10) 0.005(1)
C(4) 0.043(1) 0.028(1) 0.036(1) 0.001(1) 0.012(1) 0.005(1)
C(5) 0.033(1) 0.034(1) 0.029(1) -0.0025(10) 0.0067(10) 0.000(1)
C(6) 0.029(1) 0.045(1) 0.037(1) 0.003(1) 0.004(1) 0.011(1)
C(7) 0.038(1) 0.038(1) 0.043(2) -0.006(1) 0.012(1) -0.004(1)
C(8) 0.036(1) 0.066(2) 0.076(2) -0.007(1) 0.007(1) 0.010(2)
C(9) 0.053(2) 0.067(2) 0.073(2) -0.004(2) 0.027(2) 0.019(2)
C(10) 0.058(2) 0.073(2) 0.105(3) -0.028(2) 0.038(2) -0.046(2)
C(11) 0.041(1) 0.042(1) 0.046(2) 0.013(1) 0.014(1) 0.009(1)
C(12) 0.061(2) 0.052(2) 0.113(3) 0.023(2) 0.016(2) 0.035(2)
C(13) 0.036(1) 0.069(2) 0.044(2) 0.017(1) 0.007(1) 0.015(1)
C(14) 0.060(2) 0.081(2) 0.058(2) 0.032(2) 0.020(2) 0.000(2)
C(15) 0.043(1) 0.029(1) 0.044(2) 0.000(1) 0.013(1) 0.006(1)
C(16) 0.040(1) 0.035(1) 0.034(1) -0.001(1) 0.010(1) 0.007(1)
C(17) 0.033(1) 0.040(1) 0.046(2) 0.003(1) 0.006(1) 0.003(1)
C(18) 0.040(1) 0.032(1) 0.031(1) 0.004(1) 0.006(1) 0.007(1)
C(19) 0.051(2) 0.033(1) 0.044(2) 0.006(1) 0.007(1) 0.009(1)
C(20) 0.056(2) 0.042(2) 0.055(2) 0.017(1) 0.007(1) 0.011(1)
C(21) 0.044(2) 0.053(2) 0.054(2) 0.017(1) 0.009(1) 0.014(1)
C(22) 0.037(1) 0.046(2) 0.054(2) 0.006(1) 0.009(1) 0.015(1)
C(23) 0.030(1) 0.035(1) 0.034(1) 0.0020(10) 0.0041(10) 0.009(1)
C(24) 0.042(1) 0.044(2) 0.035(1) 0.002(1) 0.013(1) 0.006(1)
C(25) 0.046(2) 0.050(2) 0.037(2) 0.005(1) 0.007(1) -0.002(1)
C(26) 0.045(1) 0.034(1) 0.045(2) 0.002(1) 0.005(1) -0.002(1)
C(27) 0.042(1) 0.034(1) 0.044(2) -0.001(1) 0.010(1) 0.007(1)
C(28) 0.046(1) 0.034(1) 0.042(2) 0.007(1) 0.000(1) 0.000(1)
C(29) 0.048(2) 0.057(2) 0.052(2) 0.015(1) -0.003(1) -0.010(1)
C(30) 0.072(2) 0.063(2) 0.053(2) 0.024(2) -0.014(2) -0.015(2)
C(31) 0.097(3) 0.053(2) 0.037(2) 0.006(2) -0.008(2) 0.000(1)
C(32) 0.090(2) 0.051(2) 0.039(2) -0.009(2) 0.011(2) 0.006(1)
C(33) 0.029(1) 0.034(1) 0.036(1) 0.0028(10) 0.0105(10) 0.007(1)
C(34) 0.035(1) 0.048(2) 0.042(2) 0.007(1) 0.007(1) 0.000(1)
C(35) 0.036(1) 0.073(2) 0.043(2) -0.001(1) 0.008(1) -0.006(1)
C(36) 0.029(1) 0.089(2) 0.045(2) 0.001(1) 0.005(1) 0.028(2)
C(37) 0.031(1) 0.058(2) 0.068(2) 0.006(1) 0.009(1) 0.035(2)
C(38) 0.030(1) 0.038(1) 0.056(2) 0.002(1) 0.011(1) 0.016(1)
C(39) 0.028(1) 0.032(1) 0.039(1) 0.0084(10) 0.002(1) 0.001(1)
C(40) 0.039(1) 0.033(1) 0.036(1) 0.006(1) 0.005(1) 0.002(1)
C(41) 0.040(1) 0.037(1) 0.046(2) 0.002(1) 0.005(1) 0.008(1)
C(42) 0.038(1) 0.030(1) 0.067(2) 0.004(1) 0.000(1) -0.001(1)
C(43) 0.045(2) 0.038(2) 0.077(2) 0.008(1) 0.019(1) -0.016(1)
C(44) 0.038(1) 0.039(1) 0.066(2) 0.004(1) 0.020(1) -0.008(1)
C(45) 0.033(1) 0.038(1) 0.039(1) 0.013(1) 0.006(1) 0.006(1)
C(46) 0.046(2) 0.057(2) 0.040(2) 0.015(1) 0.008(1) 0.005(1)
C(47) 0.068(2) 0.080(2) 0.035(2) 0.036(2) 0.013(1) 0.016(2)
C(48) 0.070(2) 0.073(2) 0.059(2) 0.032(2) 0.030(2) 0.036(2)
C(49) 0.057(2) 0.053(2) 0.071(2) 0.015(1) 0.026(2) 0.030(2)
C(50) 0.046(1) 0.040(1) 0.047(2) 0.011(1) 0.011(1) 0.014(1)
C(51) 0.030(1) 0.023(1) 0.037(1) 0.0021(9) 0.0052(10) 0.0019(10)
C(52) 0.038(1) 0.041(1) 0.035(1) 0.012(1) 0.003(1) -0.001(1)
C(53) 0.038(1) 0.056(2) 0.047(2) 0.019(1) 0.000(1) 0.004(1)
C(54) 0.038(1) 0.046(2) 0.059(2) 0.018(1) 0.014(1) 0.004(1)
C(55) 0.047(1) 0.039(1) 0.041(2) 0.009(1) 0.017(1) 0.006(1)
C(56) 0.035(1) 0.034(1) 0.038(1) 0.009(1) 0.009(1) 0.009(1)
C(57) 0.186(6) 0.129(5) 0.205(7) -0.002(5) -0.006(6) 0.057(5)
C(58) 0.232(9) 0.213(8) 0.149(7) 0.087(7) 0.057(6) 0.015(6)
B(1) 0.031(1) 0.031(1) 0.033(2) 0.006(1) 0.006(1) 0.003(1)

loop_
_atom_type_symbol
_atom_type_description
_atom_type_scat_dispersion_real
_atom_type_scat_dispersion_imag
_atom_type_scat_source
C C 0.003 0.002
;International Tables for Crystallography

(1992, Vol. C, Tables 4.2.6.8 and 6.1.1.1)

;
H H 0.000 0.000
;International Tables for Crystallography

(1992, Vol. C, Table 6.1.1.2)

;
N N 0.006 0.003
;International Tables for Crystallography

(1992, Vol. C, Tables 4.2.6.8 and 6.1.1.1)

;
O O 0.011 0.006
;International Tables for Crystallography

(1992, Vol. C, Tables 4.2.6.8 and 6.1.1.1)

;
B B 0.001 0.001
;International Tables for Crystallography

(1992, Vol. C, Tables 4.2.6.8 and 6.1.1.1)

;
Mn Mn 0.337 0.728
;International Tables for Crystallography

(1992, Vol. C, Tables 4.2.6.8 and 6.1.1.1)

;

loop_
_geom_angle_atom_site_label_1
_geom_angle_atom_site_label_2
_geom_angle_atom_site_label_3
_geom_angle
_geom_angle_site_symmetry_1
_geom_angle_site_symmetry_2
_geom_angle_site_symmetry_3
_geom_angle_publ_flag
O(1) Mn(1) O(2) 74.86(6) . . . yes
O(1) Mn(1) N(1) 152.04(7) . . . yes
O(1) Mn(1) N(2) 82.19(7) . . . yes
O(1) Mn(1) N(3) 105.42(7) . . . yes
O(1) Mn(1) N(4) 127.97(8) . . . yes
O(2) Mn(1) N(1) 132.62(6) . . . yes
O(2) Mn(1) N(2) 154.05(7) . . . yes
O(2) Mn(1) N(3) 90.80(7) . . . yes
O(2) Mn(1) N(4) 79.69(7) . . . yes
N(1) Mn(1) N(2) 71.84(7) . . . yes
N(1) Mn(1) N(3) 73.60(7) . . . yes
N(1) Mn(1) N(4) 70.95(7) . . . yes
N(2) Mn(1) N(3) 107.07(7) . . . yes
N(2) Mn(1) N(4) 106.05(8) . . . yes
N(3) Mn(1) N(4) 119.67(8) . . . yes
Mn(1) O(1) C(1) 115.9(1) . . . yes
Mn(1) O(2) C(2) 114.3(1) . . . yes
Mn(1) N(1) C(15) 107.4(1) . . . yes
Mn(1) N(1) C(16) 107.8(1) . . . yes
Mn(1) N(1) C(17) 106.8(1) . . . yes
C(15) N(1) C(16) 112.1(2) . . . yes
C(15) N(1) C(17) 110.6(2) . . . yes
C(16) N(1) C(17) 111.9(2) . . . yes
Mn(1) N(2) C(18) 117.2(2) . . . yes
Mn(1) N(2) C(22) 125.1(2) . . . yes
C(18) N(2) C(22) 117.7(2) . . . yes
Mn(1) N(3) C(23) 119.0(2) . . . yes
Mn(1) N(3) C(27) 123.5(2) . . . yes
C(23) N(3) C(27) 117.4(2) . . . yes
Mn(1) N(4) C(28) 117.5(2) . . . yes
Mn(1) N(4) C(32) 124.8(2) . . . yes
C(28) N(4) C(32) 117.4(2) . . . yes
O(1) C(1) C(2) 117.3(2) . . . yes
O(1) C(1) C(6) 122.6(2) . . . yes
C(2) C(1) C(6) 120.1(2) . . . yes
O(2) C(2) C(1) 116.1(2) . . . yes
O(2) C(2) C(3) 124.5(2) . . . yes
C(1) C(2) C(3) 119.4(2) . . . yes
C(2) C(3) C(4) 116.4(2) . . . yes
C(2) C(3) C(11) 120.2(2) . . . yes
C(4) C(3) C(11) 123.4(2) . . . yes
C(3) C(4) C(5) 124.9(2) . . . yes
C(4) C(5) C(6) 118.9(2) . . . yes
C(4) C(5) C(7) 119.0(2) . . . yes
C(6) C(5) C(7) 122.2(2) . . . yes
C(1) C(6) C(5) 120.2(2) . . . yes
C(5) C(7) C(8) 111.8(2) . . . yes
C(5) C(7) C(9) 110.0(2) . . . yes
C(5) C(7) C(10) 108.2(2) . . . yes
C(8) C(7) C(9) 107.7(2) . . . yes
C(8) C(7) C(10) 108.0(2) . . . yes
C(9) C(7) C(10) 111.2(3) . . . yes
C(3) C(11) C(12) 111.7(2) . . . yes
C(3) C(11) C(13) 109.8(2) . . . yes
C(3) C(11) C(14) 110.2(2) . . . yes
C(12) C(11) C(13) 107.5(2) . . . yes
C(12) C(11) C(14) 108.4(2) . . . yes
C(13) C(11) C(14) 109.1(2) . . . yes
N(1) C(15) C(18) 112.4(2) . . . yes
N(1) C(16) C(23) 111.9(2) . . . yes
N(1) C(17) C(28) 110.3(2) . . . yes
N(2) C(18) C(15) 116.5(2) . . . yes
N(2) C(18) C(19) 122.3(2) . . . yes
C(15) C(18) C(19) 121.2(2) . . . yes
C(18) C(19) C(20) 119.2(2) . . . yes
C(19) C(20) C(21) 119.1(2) . . . yes
C(20) C(21) C(22) 118.5(2) . . . yes
N(2) C(22) C(21) 123.3(2) . . . yes
N(3) C(23) C(16) 116.3(2) . . . yes
N(3) C(23) C(24) 122.0(2) . . . yes
C(16) C(23) C(24) 121.7(2) . . . yes
C(23) C(24) C(25) 119.4(2) . . . yes
C(24) C(25) C(26) 119.2(2) . . . yes
C(25) C(26) C(27) 118.1(2) . . . yes
N(3) C(27) C(26) 123.8(2) . . . yes
N(4) C(28) C(17) 115.6(2) . . . yes
N(4) C(28) C(29) 122.0(3) . . . yes
C(17) C(28) C(29) 122.4(3) . . . yes
C(28) C(29) C(30) 119.4(3) . . . yes
C(29) C(30) C(31) 119.4(3) . . . yes
C(30) C(31) C(32) 118.4(3) . . . yes
N(4) C(32) C(31) 123.3(3) . . . yes
C(34) C(33) C(38) 114.4(2) . . . yes
C(34) C(33) B(1) 123.2(2) . . . yes
C(38) C(33) B(1) 122.4(2) . . . yes
C(33) C(34) C(35) 123.2(3) . . . yes
C(34) C(35) C(36) 120.2(3) . . . yes
C(35) C(36) C(37) 119.0(2) . . . yes
C(36) C(37) C(38) 119.9(3) . . . yes
C(33) C(38) C(37) 123.3(3) . . . yes
C(40) C(39) C(44) 114.4(2) . . . yes
C(40) C(39) B(1) 120.8(2) . . . yes
C(44) C(39) B(1) 124.4(2) . . . yes
C(39) C(40) C(41) 123.1(2) . . . yes
C(40) C(41) C(42) 120.5(2) . . . yes
C(41) C(42) C(43) 118.6(2) . . . yes
C(42) C(43) C(44) 120.6(3) . . . yes
C(39) C(44) C(43) 122.9(2) . . . yes
C(46) C(45) C(50) 114.6(2) . . . yes
C(46) C(45) B(1) 123.5(2) . . . yes
C(50) C(45) B(1) 121.9(2) . . . yes
C(45) C(46) C(47) 122.9(3) . . . yes
C(46) C(47) C(48) 120.9(3) . . . yes
C(47) C(48) C(49) 118.4(3) . . . yes
C(48) C(49) C(50) 120.2(3) . . . yes
C(45) C(50) C(49) 123.2(3) . . . yes
C(52) C(51) C(56) 114.5(2) . . . yes
C(52) C(51) B(1) 122.0(2) . . . yes
C(56) C(51) B(1) 123.4(2) . . . yes
C(51) C(52) C(53) 123.3(2) . . . yes
C(52) C(53) C(54) 120.6(2) . . . yes
C(53) C(54) C(55) 118.6(2) . . . yes
C(54) C(55) C(56) 119.6(2) . . . yes
C(51) C(56) C(55) 123.4(2) . . . yes
N(5) C(58) C(57) 171(1) . . . yes
C(33) B(1) C(39) 107.1(2) . . . yes
C(33) B(1) C(45) 109.4(2) . . . yes
C(33) B(1) C(51) 112.1(2) . . . yes
C(39) B(1) C(45) 112.5(2) . . . yes
C(39) B(1) C(51) 107.6(2) . . . yes
C(45) B(1) C(51) 108.2(2) . . . yes

loop_
_geom_bond_atom_site_label_1
_geom_bond_atom_site_label_2
_geom_bond_distance
_geom_bond_site_symmetry_1
_geom_bond_site_symmetry_2
_geom_bond_publ_flag
Mn(1) O(1) 2.104(2) . . yes
Mn(1) O(2) 2.181(2) . . yes
Mn(1) N(1) 2.359(2) . . yes
Mn(1) N(2) 2.285(2) . . yes
Mn(1) N(3) 2.204(2) . . yes
Mn(1) N(4) 2.271(2) . . yes
O(1) C(1) 1.283(3) . . yes
O(2) C(2) 1.278(2) . . yes
N(1) C(15) 1.475(3) . . yes
N(1) C(16) 1.468(3) . . yes
N(1) C(17) 1.459(3) . . yes
N(2) C(18) 1.340(3) . . yes
N(2) C(22) 1.339(3) . . yes
N(3) C(23) 1.343(3) . . yes
N(3) C(27) 1.348(3) . . yes
N(4) C(28) 1.344(3) . . yes
N(4) C(32) 1.344(3) . . yes
N(5) C(58) 1.192(10) . . yes
C(1) C(2) 1.454(3) . . yes
C(1) C(6) 1.416(3) . . yes
C(2) C(3) 1.435(3) . . yes
C(3) C(4) 1.370(3) . . yes
C(3) C(11) 1.526(3) . . yes
C(4) C(5) 1.428(3) . . yes
C(5) C(6) 1.359(3) . . yes
C(5) C(7) 1.530(3) . . yes
C(7) C(8) 1.530(4) . . yes
C(7) C(9) 1.517(4) . . yes
C(7) C(10) 1.519(4) . . yes
C(11) C(12) 1.532(4) . . yes
C(11) C(13) 1.523(4) . . yes
C(11) C(14) 1.541(4) . . yes
C(15) C(18) 1.502(3) . . yes
C(16) C(23) 1.505(3) . . yes
C(17) C(28) 1.506(4) . . yes
C(18) C(19) 1.382(3) . . yes
C(19) C(20) 1.374(4) . . yes
C(20) C(21) 1.375(4) . . yes
C(21) C(22) 1.377(4) . . yes
C(23) C(24) 1.378(3) . . yes
C(24) C(25) 1.379(3) . . yes
C(25) C(26) 1.376(4) . . yes
C(26) C(27) 1.369(4) . . yes
C(28) C(29) 1.377(3) . . yes
C(29) C(30) 1.371(4) . . yes
C(30) C(31) 1.365(5) . . yes
C(31) C(32) 1.374(4) . . yes
C(33) C(34) 1.404(3) . . yes
C(33) C(38) 1.393(3) . . yes
C(33) B(1) 1.645(3) . . yes
C(34) C(35) 1.385(4) . . yes
C(35) C(36) 1.373(4) . . yes
C(36) C(37) 1.381(4) . . yes
C(37) C(38) 1.392(3) . . yes
C(39) C(40) 1.410(3) . . yes
C(39) C(44) 1.395(3) . . yes
C(39) B(1) 1.646(3) . . yes
C(40) C(41) 1.382(3) . . yes
C(41) C(42) 1.379(4) . . yes
C(42) C(43) 1.373(4) . . yes
C(43) C(44) 1.395(4) . . yes
C(45) C(46) 1.395(3) . . yes
C(45) C(50) 1.396(3) . . yes
C(45) B(1) 1.649(4) . . yes
C(46) C(47) 1.390(4) . . yes
C(47) C(48) 1.368(4) . . yes
C(48) C(49) 1.385(4) . . yes
C(49) C(50) 1.389(4) . . yes
C(51) C(52) 1.398(3) . . yes
C(51) C(56) 1.396(3) . . yes
C(51) B(1) 1.653(4) . . yes
C(52) C(53) 1.377(3) . . yes
C(53) C(54) 1.380(4) . . yes
C(54) C(55) 1.388(4) . . yes
C(55) C(56) 1.392(3) . . yes
C(57) C(58) 1.60(1) . . yes

loop_
_geom_contact_atom_site_label_1
_geom_contact_atom_site_label_2
_geom_contact_distance
_geom_contact_site_symmetry_1
_geom_contact_site_symmetry_2
_geom_contact_publ_flag
O(1) C(57) 3.549(8) . . ?
O(1) C(53) 3.560(3) . 2_555 ?
N(5) C(29) 3.418(7) . 2_666 ?
C(8) C(48) 3.580(4) . 2_555 ?
C(10) C(42) 3.573(4) . 2_545 ?
C(15) C(37) 3.570(3) . 1_565 ?
C(19) C(40) 3.461(4) . 1_565 ?
C(21) C(41) 3.468(4) . 2_555 ?
C(21) C(40) 3.582(4) . 2_555 ?
C(21) C(42) 3.596(4) . 2_555 ?
C(24) C(50) 3.503(4) . 2_655 ?
C(29) C(47) 3.577(4) . 2_655 ?

loop_
_geom_torsion_atom_site_label_1
_geom_torsion_atom_site_label_2
_geom_torsion_atom_site_label_3
_geom_torsion_atom_site_label_4
_geom_torsion
_geom_torsion_site_symmetry_1
_geom_torsion_site_symmetry_2
_geom_torsion_site_symmetry_3
_geom_torsion_site_symmetry_4
_geom_torsion_publ_flag
Mn(1) O(1) C(1) C(2) 10.7(3) . . . . yes
Mn(1) O(1) C(1) C(6) -168.2(2) . . . . yes
Mn(1) O(2) C(2) C(1) -7.4(3) . . . . yes
Mn(1) O(2) C(2) C(3) 172.8(2) . . . . yes
Mn(1) N(1) C(15) C(18) -40.3(2) . . . . yes
Mn(1) N(1) C(16) C(23) -36.8(2) . . . . yes
Mn(1) N(1) C(17) C(28) -46.3(2) . . . . yes
Mn(1) N(2) C(18) C(15) 5.2(3) . . . . yes
Mn(1) N(2) C(18) C(19) -174.0(2) . . . . yes
Mn(1) N(2) C(22) C(21) 173.6(2) . . . . yes
Mn(1) N(3) C(23) C(16) -6.8(3) . . . . yes
Mn(1) N(3) C(23) C(24) 175.5(2) . . . . yes
Mn(1) N(3) C(27) C(26) -175.7(2) . . . . yes
Mn(1) N(4) C(28) C(17) 2.0(3) . . . . yes
Mn(1) N(4) C(28) C(29) -176.4(2) . . . . yes
Mn(1) N(4) C(32) C(31) 175.1(2) . . . . yes
O(1) Mn(1) O(2) C(2) 9.6(2) . . . . yes
O(1) Mn(1) N(1) C(15) 54.2(2) . . . . yes
O(1) Mn(1) N(1) C(16) -66.8(2) . . . . yes
O(1) Mn(1) N(1) C(17) 172.8(2) . . . . yes
O(1) Mn(1) N(2) C(18) 169.7(2) . . . . yes
O(1) Mn(1) N(2) C(22) -6.3(2) . . . . yes
O(1) Mn(1) N(3) C(23) 140.3(2) . . . . yes
O(1) Mn(1) N(3) C(27) -44.3(2) . . . . yes
O(1) Mn(1) N(4) C(28) -177.1(2) . . . . yes
O(1) Mn(1) N(4) C(32) 9.1(3) . . . . yes
O(1) C(1) C(2) O(2) -2.0(3) . . . . yes
O(1) C(1) C(2) C(3) 177.9(2) . . . . yes
O(1) C(1) C(6) C(5) 179.6(2) . . . . yes
O(2) Mn(1) O(1) C(1) -10.7(2) . . . . yes
O(2) Mn(1) N(1) C(15) -138.3(1) . . . . yes
O(2) Mn(1) N(1) C(16) 100.8(2) . . . . yes
O(2) Mn(1) N(1) C(17) -19.6(2) . . . . yes
O(2) Mn(1) N(2) C(18) 141.9(2) . . . . yes
O(2) Mn(1) N(2) C(22) -34.2(3) . . . . yes
O(2) Mn(1) N(3) C(23) -145.1(2) . . . . yes
O(2) Mn(1) N(3) C(27) 30.2(2) . . . . yes
O(2) Mn(1) N(4) C(28) 121.5(2) . . . . yes
O(2) Mn(1) N(4) C(32) -52.3(2) . . . . yes
O(2) C(2) C(1) C(6) 176.9(2) . . . . yes
O(2) C(2) C(3) C(4) -176.7(2) . . . . yes
O(2) C(2) C(3) C(11) 3.6(4) . . . . yes
N(1) Mn(1) O(1) C(1) 159.8(2) . . . . yes
N(1) Mn(1) O(2) C(2) -164.4(1) . . . . yes
N(1) Mn(1) N(2) C(18) -20.8(2) . . . . yes
N(1) Mn(1) N(2) C(22) 163.2(2) . . . . yes
N(1) Mn(1) N(3) C(23) -10.6(2) . . . . yes
N(1) Mn(1) N(3) C(27) 164.8(2) . . . . yes
N(1) Mn(1) N(4) C(28) -20.8(2) . . . . yes
N(1) Mn(1) N(4) C(32) 165.4(3) . . . . yes
N(1) C(15) C(18) N(2) 25.1(3) . . . . yes
N(1) C(15) C(18) C(19) -155.7(2) . . . . yes
N(1) C(16) C(23) N(3) 30.8(3) . . . . yes
N(1) C(16) C(23) C(24) -151.5(2) . . . . yes
N(1) C(17) C(28) N(4) 31.3(3) . . . . yes
N(1) C(17) C(28) C(29) -150.2(2) . . . . yes
N(2) Mn(1) O(1) C(1) -178.5(2) . . . . yes
N(2) Mn(1) O(2) C(2) 38.2(2) . . . . yes
N(2) Mn(1) N(1) C(15) 31.5(1) . . . . yes
N(2) Mn(1) N(1) C(16) -89.4(2) . . . . yes
N(2) Mn(1) N(1) C(17) 150.2(2) . . . . yes
N(2) Mn(1) N(3) C(23) 53.9(2) . . . . yes
N(2) Mn(1) N(3) C(27) -130.7(2) . . . . yes
N(2) Mn(1) N(4) C(28) -84.6(2) . . . . yes
N(2) Mn(1) N(4) C(32) 101.6(2) . . . . yes
N(2) C(18) C(19) C(20) -0.4(4) . . . . yes
N(2) C(22) C(21) C(20) 0.5(4) . . . . yes
N(3) Mn(1) O(1) C(1) 75.8(2) . . . . yes
N(3) Mn(1) O(2) C(2) -96.2(2) . . . . yes
N(3) Mn(1) N(1) C(15) 146.3(2) . . . . yes
N(3) Mn(1) N(1) C(16) 25.3(1) . . . . yes
N(3) Mn(1) N(1) C(17) -95.1(2) . . . . yes
N(3) Mn(1) N(2) C(18) -86.4(2) . . . . yes
N(3) Mn(1) N(2) C(22) 97.5(2) . . . . yes
N(3) Mn(1) N(4) C(28) 36.5(2) . . . . yes
N(3) Mn(1) N(4) C(32) -137.3(2) . . . . yes
N(3) C(23) C(24) C(25) 0.3(4) . . . . yes
N(3) C(27) C(26) C(25) 0.5(4) . . . . yes
N(4) Mn(1) O(1) C(1) -74.2(2) . . . . yes
N(4) Mn(1) O(2) C(2) 143.8(2) . . . . yes
N(4) Mn(1) N(1) C(15) -83.4(1) . . . . yes
N(4) Mn(1) N(1) C(16) 155.7(2) . . . . yes
N(4) Mn(1) N(1) C(17) 35.3(1) . . . . yes
N(4) Mn(1) N(2) C(18) 42.4(2) . . . . yes
N(4) Mn(1) N(2) C(22) -133.7(2) . . . . yes
N(4) Mn(1) N(3) C(23) -66.6(2) . . . . yes
N(4) Mn(1) N(3) C(27) 108.8(2) . . . . yes
N(4) C(28) C(29) C(30) 1.7(4) . . . . yes
N(4) C(32) C(31) C(30) 0.1(5) . . . . yes
C(1) C(2) C(3) C(4) 3.5(3) . . . . yes
C(1) C(2) C(3) C(11) -176.3(2) . . . . yes
C(1) C(6) C(5) C(4) 1.2(4) . . . . yes
C(1) C(6) C(5) C(7) -177.7(2) . . . . yes
C(2) C(1) C(6) C(5) 0.8(4) . . . . yes
C(2) C(3) C(4) C(5) -1.6(4) . . . . yes
C(2) C(3) C(11) C(12) 177.3(2) . . . . yes
C(2) C(3) C(11) C(13) 58.1(3) . . . . yes
C(2) C(3) C(11) C(14) -62.1(3) . . . . yes
C(3) C(2) C(1) C(6) -3.2(3) . . . . yes
C(3) C(4) C(5) C(6) -0.8(4) . . . . yes
C(3) C(4) C(5) C(7) 178.1(2) . . . . yes
C(4) C(3) C(11) C(12) -2.5(4) . . . . yes
C(4) C(3) C(11) C(13) -121.6(3) . . . . yes
C(4) C(3) C(11) C(14) 118.2(3) . . . . yes
C(4) C(5) C(7) C(8) 176.1(2) . . . . yes
C(4) C(5) C(7) C(9) 56.5(3) . . . . yes
C(4) C(5) C(7) C(10) -65.1(3) . . . . yes
C(5) C(4) C(3) C(11) 178.2(2) . . . . yes
C(6) C(5) C(7) C(8) -5.0(3) . . . . yes
C(6) C(5) C(7) C(9) -124.6(3) . . . . yes
C(6) C(5) C(7) C(10) 113.8(3) . . . . yes
C(15) N(1) C(16) C(23) -154.8(2) . . . . yes
C(15) N(1) C(17) C(28) 70.2(2) . . . . yes
C(15) C(18) N(2) C(22) -178.4(2) . . . . yes
C(15) C(18) C(19) C(20) -179.6(2) . . . . yes
C(16) N(1) C(15) C(18) 77.9(2) . . . . yes
C(16) N(1) C(17) C(28) -164.0(2) . . . . yes
C(16) C(23) N(3) C(27) 177.6(2) . . . . yes
C(16) C(23) C(24) C(25) -177.3(2) . . . . yes
C(17) N(1) C(15) C(18) -156.4(2) . . . . yes
C(17) N(1) C(16) C(23) 80.3(2) . . . . yes
C(17) C(28) N(4) C(32) 176.3(2) . . . . yes
C(17) C(28) C(29) C(30) -176.7(3) . . . . yes
C(18) N(2) C(22) C(21) -2.4(4) . . . . yes
C(18) C(19) C(20) C(21) -1.5(4) . . . . yes
C(19) C(18) N(2) C(22) 2.4(4) . . . . yes
C(19) C(20) C(21) C(22) 1.5(4) . . . . yes
C(23) N(3) C(27) C(26) -0.2(4) . . . . yes
C(23) C(24) C(25) C(26) 0.0(4) . . . . yes
C(24) C(23) N(3) C(27) -0.2(3) . . . . yes
C(24) C(25) C(26) C(27) -0.3(4) . . . . yes
C(28) N(4) C(32) C(31) 1.3(5) . . . . yes
C(28) C(29) C(30) C(31) -0.2(5) . . . . yes
C(29) C(28) N(4) C(32) -2.2(4) . . . . yes
C(29) C(30) C(31) C(32) -0.7(5) . . . . yes
C(33) C(34) C(35) C(36) 0.5(4) . . . . yes
C(33) C(38) C(37) C(36) 0.8(4) . . . . yes
C(33) B(1) C(39) C(40) 85.4(3) . . . . yes
C(33) B(1) C(39) C(44) -87.0(3) . . . . yes
C(33) B(1) C(45) C(46) 152.4(2) . . . . yes
C(33) B(1) C(45) C(50) -31.3(3) . . . . yes
C(33) B(1) C(51) C(52) 158.8(2) . . . . yes
C(33) B(1) C(51) C(56) -25.7(3) . . . . yes
C(34) C(33) C(38) C(37) 0.2(4) . . . . yes
C(34) C(33) B(1) C(39) -156.0(2) . . . . yes
C(34) C(33) B(1) C(45) 81.7(3) . . . . yes
C(34) C(33) B(1) C(51) -38.3(3) . . . . yes
C(34) C(35) C(36) C(37) 0.5(4) . . . . yes
C(35) C(34) C(33) C(38) -0.8(4) . . . . yes
C(35) C(34) C(33) B(1) -179.4(2) . . . . yes
C(35) C(36) C(37) C(38) -1.1(4) . . . . yes
C(37) C(38) C(33) B(1) 178.8(2) . . . . yes
C(38) C(33) B(1) C(39) 25.5(3) . . . . yes
C(38) C(33) B(1) C(45) -96.7(3) . . . . yes
C(38) C(33) B(1) C(51) 143.3(2) . . . . yes
C(39) C(40) C(41) C(42) -1.2(4) . . . . yes
C(39) C(44) C(43) C(42) -0.9(5) . . . . yes
C(39) B(1) C(45) C(46) 33.5(3) . . . . yes
C(39) B(1) C(45) C(50) -150.2(2) . . . . yes
C(39) B(1) C(51) C(52) -83.7(3) . . . . yes
C(39) B(1) C(51) C(56) 91.8(2) . . . . yes
C(40) C(39) C(44) C(43) -0.1(4) . . . . yes
C(40) C(39) B(1) C(45) -154.3(2) . . . . yes
C(40) C(39) B(1) C(51) -35.2(3) . . . . yes
C(40) C(41) C(42) C(43) 0.1(4) . . . . yes
C(41) C(40) C(39) C(44) 1.1(4) . . . . yes
C(41) C(40) C(39) B(1) -172.0(2) . . . . yes
C(41) C(42) C(43) C(44) 0.9(4) . . . . yes
C(43) C(44) C(39) B(1) 172.7(2) . . . . yes
C(44) C(39) B(1) C(45) 33.3(3) . . . . yes
C(44) C(39) B(1) C(51) 152.4(2) . . . . yes
C(45) C(46) C(47) C(48) 0.7(5) . . . . yes
C(45) C(50) C(49) C(48) -0.4(4) . . . . yes
C(45) B(1) C(51) C(52) 38.1(3) . . . . yes
C(45) B(1) C(51) C(56) -146.4(2) . . . . yes
C(46) C(45) C(50) C(49) 0.4(4) . . . . yes
C(46) C(45) B(1) C(51) -85.2(3) . . . . yes
C(46) C(47) C(48) C(49) -0.6(5) . . . . yes
C(47) C(46) C(45) C(50) -0.6(4) . . . . yes
C(47) C(46) C(45) B(1) 175.9(2) . . . . yes
C(47) C(48) C(49) C(50) 0.5(5) . . . . yes
C(49) C(50) C(45) B(1) -176.1(2) . . . . yes
C(50) C(45) B(1) C(51) 91.1(3) . . . . yes
C(51) C(52) C(53) C(54) 0.4(4) . . . . yes
C(51) C(56) C(55) C(54) 1.0(4) . . . . yes
C(52) C(51) C(56) C(55) -1.0(3) . . . . yes
C(52) C(53) C(54) C(55) -0.4(4) . . . . yes
C(53) C(52) C(51) C(56) 0.3(3) . . . . yes
C(53) C(52) C(51) B(1) 176.1(2) . . . . yes
C(53) C(54) C(55) C(56) -0.2(4) . . . . yes
C(55) C(56) C(51) B(1) -176.7(2) . . . . yes
C(55) C(56) C(51) B(1) -176.7(2) . . . . yes
